data_4306601
loop_
_publ_author_name
'Emrah Giziroglu'
'Bruno Donnadieu'
'Guy Bertrand'

_publ_contact_author 'Prof G. Bertrand'
_publ_contact_author_address
;
University of California
UCR-CNRS Joint Research Lab
(UMR 2282) 
Department of Chemistry
Riverside, CA 92521 USA 
;
_publ_contact_author_email ' guy.bertrand@ucr.edu '
_publ_contact_author_fax 951-827-4713
_publ_section_title
;
Reluctance of 4-Chloro-5-metalla-1,3,2-diazaborolines To Undergo Metal
Halide \b-Elimination: An Opportunity for C-Functionalization of
1,3,2-Diazaborolines
;
_journal_name_full 'Inorganic Chemistry'
_journal_page_first 9751
_journal_page_last 9753
_journal_paper_doi 10.1021/ic801424k
_journal_volume 47
_journal_year 2008
_chemical_formula_moiety 'C32 H40 B Cl N2'
_chemical_formula_sum 'C32 H40 B Cl N2'
_chemical_formula_weight 498.92
_chemical_name_systematic
;

 ?

;
_space_group_IT_number 2
_symmetry_cell_setting triclinic
_symmetry_space_group_name_Hall '-P 1'
_symmetry_space_group_name_H-M 'P -1'
_atom_sites_solution_hydrogens geom
_atom_sites_solution_primary direct
_atom_sites_solution_secondary difmap
_audit_creation_method SHELXL-97
_cell_angle_alpha 89.827(11)
_cell_angle_beta 89.986(11)
_cell_angle_gamma 89.399(11)
_cell_formula_units_Z 4
_cell_length_a 9.018(7)
_cell_length_b 16.403(13)
_cell_length_c 19.315(16)
_cell_measurement_reflns_used 1390
_cell_measurement_temperature 100(2)
_cell_measurement_theta_max 19.86
_cell_measurement_theta_min 2.44
_cell_volume 2857(4)
_computing_cell_refinement 'Bruker APEX2'
_computing_data_collection 'Bruker APEX2'
_computing_data_reduction 'Bruker SAINT'
_computing_molecular_graphics Ortep3
_computing_publication_material 'Bruker SHELXTL'
_computing_structure_refinement 'SHELXL-97 (Sheldrick, 1997)'
_computing_structure_solution Sir97
_diffrn_ambient_temperature 100(2)
_diffrn_measured_fraction_theta_full 0.982
_diffrn_measured_fraction_theta_max 0.982
_diffrn_measurement_device_type 'CCD area detector'
_diffrn_measurement_method 'phi and omega scans'
_diffrn_radiation_monochromator graphite
_diffrn_radiation_source 'fine-focus sealed tube'
_diffrn_radiation_type MoK\a
_diffrn_radiation_wavelength 0.71073
_diffrn_reflns_av_R_equivalents 0.0917
_diffrn_reflns_av_sigmaI/netI 0.1794
_diffrn_reflns_limit_h_max 9
_diffrn_reflns_limit_h_min -7
_diffrn_reflns_limit_k_max 16
_diffrn_reflns_limit_k_min -16
_diffrn_reflns_limit_l_max 19
_diffrn_reflns_limit_l_min -19
_diffrn_reflns_number 12901
_diffrn_reflns_theta_full 21.03
_diffrn_reflns_theta_max 21.03
_diffrn_reflns_theta_min 1.63
_exptl_absorpt_coefficient_mu 0.156
_exptl_absorpt_correction_T_max 0.9876
_exptl_absorpt_correction_T_min 0.9815
_exptl_absorpt_correction_type multi-scan
_exptl_absorpt_process_details multi-scan
_exptl_crystal_colour colorless
_exptl_crystal_density_diffrn 1.160
_exptl_crystal_density_meas 0
_exptl_crystal_density_method 'not measured'
_exptl_crystal_description 'prism frag'
_exptl_crystal_F_000 1072
_exptl_crystal_size_max 0.12
_exptl_crystal_size_mid 0.10
_exptl_crystal_size_min 0.08
_refine_diff_density_max 0.527
_refine_diff_density_min -0.517
_refine_diff_density_rms 0.070
_refine_ls_extinction_coef 0.0036(16)
_refine_ls_extinction_expression Fc^*^=kFc[1+0.001xFc^2^\l^3^/sin(2\q)]^-1/4^
_refine_ls_extinction_method SHELXL
_refine_ls_goodness_of_fit_ref 1.033
_refine_ls_hydrogen_treatment constr
_refine_ls_matrix_type full
_refine_ls_number_parameters 666
_refine_ls_number_reflns 6061
_refine_ls_number_restraints 0
_refine_ls_restrained_S_all 1.033
_refine_ls_R_factor_all 0.1352
_refine_ls_R_factor_gt 0.0991
_refine_ls_shift/su_max 0.000
_refine_ls_shift/su_mean 0.000
_refine_ls_structure_factor_coef Fsqd
_refine_ls_weighting_details 'calc w=1/[\s^2^(Fo^2^)+(0.1027P)^2^+2.3210P] where P=(Fo^2^+2Fc^2^)/3'
_refine_ls_weighting_scheme calc
_refine_ls_wR_factor_gt 0.2430
_refine_ls_wR_factor_ref 0.2762
_reflns_number_gt 4004
_reflns_number_total 6061
_reflns_threshold_expression >2sigma(I)
_cod_data_source_file ic801424k_si_002_2.cif
_cod_data_source_block 2
_cod_depositor_comments
;
The following automatic conversions were performed:
'_symmetry_cell_setting' value 'Triclinic' changed to 'triclinic'
according to '/home/saulius/struct/CIF-dictionaries/cif_core.dic'
dictionary named 'cif_core.dic' version 2.4.1 from 2010-06-29.

Automatic conversion script
Id: cif_fix_enum 1527 2010-12-29 10:47:43Z saulius 
;
_cod_database_code 4306601

loop_
_symmetry_equiv_pos_as_xyz
'x, y, z'
'-x, -y, -z'

loop_
_atom_site_label
_atom_site_type_symbol
_atom_site_fract_x
_atom_site_fract_y
_atom_site_fract_z
_atom_site_U_iso_or_equiv
_atom_site_adp_type
_atom_site_occupancy
_atom_site_symmetry_multiplicity
_atom_site_calc_flag
_atom_site_refinement_flags
_atom_site_disorder_assembly
_atom_site_disorder_group
Cl1A Cl 0.1375(2) 0.98724(10) 0.42137(9) 0.0619(7) Uani 1 1 d . . .
B1A B -0.1231(9) 0.8318(4) 0.3285(4) 0.042(2) Uani 1 1 d . . .
N1A N -0.1066(6) 0.7961(3) 0.3953(2) 0.0417(14) Uani 1 1 d . . .
N2A N -0.0399(6) 0.9058(3) 0.3324(2) 0.0411(14) Uani 1 1 d . . .
C1A C 0.0233(7) 0.9106(4) 0.3977(3) 0.0392(16) Uani 1 1 d . . .
C2A C -0.0136(7) 0.8474(4) 0.4352(3) 0.0428(17) Uani 1 1 d . . .
H2A H 0.0169 0.8373 0.4815 0.051 Uiso 1 1 calc R . .
C3A C -0.2038(8) 0.7971(4) 0.2649(3) 0.0442(17) Uani 1 1 d . . .
C4A C -0.2065(9) 0.7126(4) 0.2541(4) 0.058(2) Uani 1 1 d . . .
H4A H -0.1653 0.6774 0.2883 0.070 Uiso 1 1 calc R . .
C5A C -0.2674(10) 0.6792(5) 0.1954(4) 0.069(2) Uani 1 1 d . . .
H5A H -0.2684 0.6217 0.1897 0.083 Uiso 1 1 calc R . .
C6A C -0.3271(9) 0.7295(5) 0.1446(4) 0.065(2) Uani 1 1 d . . .
H6A H -0.3683 0.7069 0.1038 0.079 Uiso 1 1 calc R . .
C7A C -0.3261(9) 0.8115(5) 0.1537(4) 0.063(2) Uani 1 1 d . . .
H7A H -0.3681 0.8463 0.1194 0.076 Uiso 1 1 calc R . .
C8A C -0.2648(8) 0.8446(4) 0.2122(3) 0.053(2) Uani 1 1 d . . .
H8A H -0.2641 0.9023 0.2168 0.064 Uiso 1 1 calc R . .
C9A C -0.1843(8) 0.7302(4) 0.4278(3) 0.0407(17) Uani 1 1 d . . .
C10A C -0.3330(8) 0.7434(4) 0.4490(3) 0.0451(18) Uani 1 1 d . . .
C11A C -0.3992(9) 0.6797(4) 0.4837(4) 0.056(2) Uani 1 1 d . . .
H11A H -0.4979 0.6868 0.4999 0.067 Uiso 1 1 calc R . .
C12A C -0.3289(9) 0.6070(4) 0.4955(3) 0.0514(19) Uani 1 1 d . . .
H12A H -0.3787 0.5643 0.5190 0.062 Uiso 1 1 calc R . .
C13A C -0.1855(9) 0.5959(4) 0.4732(3) 0.051(2) Uani 1 1 d . . .
H13A H -0.1367 0.5454 0.4820 0.061 Uiso 1 1 calc R . .
C14A C -0.1100(8) 0.6566(4) 0.4381(3) 0.0431(17) Uani 1 1 d . . .
C15A C -0.0272(8) 0.9697(4) 0.2819(3) 0.0447(18) Uani 1 1 d . . .
C16A C 0.0671(9) 0.9589(4) 0.2263(4) 0.054(2) Uani 1 1 d . . .
C17A C 0.0723(10) 1.0215(6) 0.1779(4) 0.068(2) Uani 1 1 d . . .
H17A H 0.1358 1.0164 0.1388 0.082 Uiso 1 1 calc R . .
C18A C -0.0126(13) 1.0905(6) 0.1857(5) 0.081(3) Uani 1 1 d . . .
H18A H -0.0075 1.1324 0.1517 0.097 Uiso 1 1 calc R . .
C19A C -0.1029(12) 1.0999(4) 0.2403(5) 0.074(3) Uani 1 1 d . . .
H19A H -0.1575 1.1494 0.2452 0.089 Uiso 1 1 calc R . .
C20A C -0.1188(9) 1.0385(4) 0.2902(4) 0.052(2) Uani 1 1 d . . .
C21A C -0.4113(8) 0.8225(4) 0.4365(4) 0.0547(19) Uani 1 1 d . . .
H21A H -0.3528 0.8528 0.4009 0.066 Uiso 1 1 calc R . .
C22A C -0.5641(13) 0.8135(6) 0.4086(7) 0.124(5) Uani 1 1 d . . .
H22A H -0.6277 0.7891 0.4440 0.186 Uiso 1 1 calc R . .
H22B H -0.5612 0.7782 0.3677 0.186 Uiso 1 1 calc R . .
H22C H -0.6039 0.8672 0.3955 0.186 Uiso 1 1 calc R . .
C23A C -0.4132(14) 0.8735(5) 0.5004(6) 0.124(5) Uani 1 1 d . . .
H23A H -0.4759 0.9219 0.4928 0.186 Uiso 1 1 calc R . .
H23B H -0.3120 0.8905 0.5114 0.186 Uiso 1 1 calc R . .
H23C H -0.4529 0.8417 0.5391 0.186 Uiso 1 1 calc R . .
C24A C 0.0477(8) 0.6416(4) 0.4155(4) 0.0536(19) Uani 1 1 d . . .
H24A H 0.0762 0.6870 0.3837 0.064 Uiso 1 1 calc R . .
C25A C 0.1543(9) 0.6428(5) 0.4781(4) 0.073(2) Uani 1 1 d . . .
H25A H 0.1530 0.6972 0.4990 0.110 Uiso 1 1 calc R . .
H25B H 0.2551 0.6294 0.4626 0.110 Uiso 1 1 calc R . .
H25C H 0.1224 0.6025 0.5125 0.110 Uiso 1 1 calc R . .
C26A C 0.0666(10) 0.5622(4) 0.3764(4) 0.069(2) Uani 1 1 d . . .
H26A H 0.0418 0.5165 0.4069 0.104 Uiso 1 1 calc R . .
H26B H 0.1697 0.5565 0.3609 0.104 Uiso 1 1 calc R . .
H26C H 0.0006 0.5623 0.3361 0.104 Uiso 1 1 calc R . .
C27A C 0.1611(9) 0.8837(5) 0.2173(4) 0.067(2) Uani 1 1 d . . .
H27A H 0.1301 0.8441 0.2538 0.081 Uiso 1 1 calc R . .
C28A C 0.3233(12) 0.9018(8) 0.2297(7) 0.143(5) Uani 1 1 d . . .
H28A H 0.3582 0.9403 0.1946 0.215 Uiso 1 1 calc R . .
H28B H 0.3814 0.8511 0.2268 0.215 Uiso 1 1 calc R . .
H28C H 0.3352 0.9257 0.2758 0.215 Uiso 1 1 calc R . .
C29A C 0.1342(16) 0.8435(7) 0.1478(5) 0.136(5) Uani 1 1 d . . .
H29A H 0.1692 0.8792 0.1106 0.205 Uiso 1 1 calc R . .
H29B H 0.0278 0.8339 0.1420 0.205 Uiso 1 1 calc R . .
H29C H 0.1881 0.7913 0.1460 0.205 Uiso 1 1 calc R . .
C30A C -0.2238(10) 1.0483(4) 0.3496(4) 0.066(2) Uani 1 1 d . . .
H30A H -0.2040 1.0014 0.3816 0.079 Uiso 1 1 calc R . .
C31A C -0.3859(11) 1.0405(8) 0.3260(5) 0.122(4) Uani 1 1 d . . .
H31A H -0.4128 1.0873 0.2968 0.182 Uiso 1 1 calc R . .
H31B H -0.4509 1.0394 0.3667 0.182 Uiso 1 1 calc R . .
H31C H -0.3974 0.9901 0.2997 0.182 Uiso 1 1 calc R . .
C32A C -0.2016(17) 1.1242(6) 0.3911(5) 0.132(5) Uani 1 1 d . . .
H32A H -0.0981 1.1268 0.4062 0.199 Uiso 1 1 calc R . .
H32B H -0.2668 1.1234 0.4317 0.199 Uiso 1 1 calc R . .
H32C H -0.2255 1.1720 0.3624 0.199 Uiso 1 1 calc R . .
Cl1B Cl 0.6384(2) 0.48726(10) 0.07839(9) 0.0581(6) Uani 1 1 d . . .
B1B B 0.3764(9) 0.3309(4) 0.1716(4) 0.040(2) Uani 1 1 d . . .
N1B N 0.3932(6) 0.2960(3) 0.1045(3) 0.0432(14) Uani 1 1 d . . .
N2B N 0.4622(6) 0.4056(3) 0.1677(3) 0.0432(14) Uani 1 1 d . . .
C1B C 0.5231(8) 0.4101(4) 0.1021(3) 0.0413(17) Uani 1 1 d . . .
C2B C 0.4844(8) 0.3455(4) 0.0640(3) 0.0438(17) Uani 1 1 d . . .
H2B H 0.5138 0.3351 0.0176 0.053 Uiso 1 1 calc R . .
C3B C 0.2975(8) 0.2963(4) 0.2354(3) 0.0429(18) Uani 1 1 d . . .
C4B C 0.2918(9) 0.2122(4) 0.2456(4) 0.055(2) Uani 1 1 d . . .
H4B H 0.3302 0.1769 0.2109 0.066 Uiso 1 1 calc R . .
C5B C 0.2325(10) 0.1794(5) 0.3041(4) 0.063(2) Uani 1 1 d . . .
H5B H 0.2301 0.1219 0.3095 0.076 Uiso 1 1 calc R . .
C6B C 0.1767(9) 0.2280(5) 0.3550(4) 0.065(2) Uani 1 1 d . . .
H6B H 0.1383 0.2048 0.3963 0.078 Uiso 1 1 calc R . .
C7B C 0.1768(9) 0.3110(5) 0.3457(4) 0.058(2) Uani 1 1 d . . .
H7B H 0.1361 0.3454 0.3805 0.070 Uiso 1 1 calc R . .
C8B C 0.2345(8) 0.3447(4) 0.2873(4) 0.052(2) Uani 1 1 d . . .
H8B H 0.2318 0.4023 0.2816 0.063 Uiso 1 1 calc R . .
C9B C 0.3161(8) 0.2294(4) 0.0722(3) 0.0404(17) Uani 1 1 d . . .
C10B C 0.1704(8) 0.2434(4) 0.0506(3) 0.0471(19) Uani 1 1 d . . .
C11B C 0.1011(8) 0.1800(4) 0.0170(3) 0.0516(19) Uani 1 1 d . . .
H11B H 0.0010 0.1872 0.0026 0.062 Uiso 1 1 calc R . .
C12B C 0.1709(8) 0.1077(4) 0.0038(3) 0.0489(18) Uani 1 1 d . . .
H12B H 0.1213 0.0660 -0.0209 0.059 Uiso 1 1 calc R . .
C13B C 0.3122(9) 0.0957(4) 0.0263(3) 0.0496(19) Uani 1 1 d . . .
H13B H 0.3594 0.0445 0.0185 0.060 Uiso 1 1 calc R . .
C14B C 0.3894(8) 0.1562(4) 0.0604(3) 0.0434(17) Uani 1 1 d . . .
C15B C 0.4706(8) 0.4699(4) 0.2178(3) 0.0431(17) Uani 1 1 d . . .
C16B C 0.5702(8) 0.4596(4) 0.2745(3) 0.0505(19) Uani 1 1 d . . .
C17B C 0.5727(11) 0.5228(5) 0.3215(4) 0.071(2) Uani 1 1 d . . .
H17B H 0.6360 0.5182 0.3607 0.086 Uiso 1 1 calc R . .
C18B C 0.4881(12) 0.5915(5) 0.3142(4) 0.080(3) Uani 1 1 d . . .
H18B H 0.4945 0.6340 0.3473 0.096 Uiso 1 1 calc R . .
C19B C 0.3929(11) 0.5990(5) 0.2584(4) 0.071(2) Uani 1 1 d . . .
H19B H 0.3338 0.6470 0.2535 0.086 Uiso 1 1 calc R . .
C20B C 0.3826(8) 0.5380(4) 0.2098(4) 0.0516(19) Uani 1 1 d . . .
C21B C 0.0888(8) 0.3229(4) 0.0633(4) 0.055(2) Uani 1 1 d . . .
H21B H 0.1469 0.3536 0.0985 0.067 Uiso 1 1 calc R . .
C22B C 0.0846(14) 0.3733(5) -0.0003(5) 0.116(4) Uani 1 1 d . . .
H22D H 0.0389 0.4264 0.0100 0.174 Uiso 1 1 calc R . .
H22E H 0.0263 0.3457 -0.0359 0.174 Uiso 1 1 calc R . .
H22F H 0.1858 0.3814 -0.0173 0.174 Uiso 1 1 calc R . .
C23B C -0.0646(13) 0.3132(6) 0.0916(6) 0.117(4) Uani 1 1 d . . .
H23D H -0.1238 0.2810 0.0593 0.176 Uiso 1 1 calc R . .
H23E H -0.1109 0.3671 0.0976 0.176 Uiso 1 1 calc R . .
H23F H -0.0596 0.2852 0.1364 0.176 Uiso 1 1 calc R . .
C24B C 0.5491(8) 0.1414(4) 0.0840(4) 0.053(2) Uani 1 1 d . . .
H24B H 0.5776 0.1869 0.1155 0.064 Uiso 1 1 calc R . .
C25B C 0.6511(10) 0.1431(5) 0.0214(4) 0.072(2) Uani 1 1 d . . .
H25D H 0.7522 0.1283 0.0357 0.108 Uiso 1 1 calc R . .
H25E H 0.6507 0.1980 0.0012 0.108 Uiso 1 1 calc R . .
H25F H 0.6163 0.1040 -0.0132 0.108 Uiso 1 1 calc R . .
C26B C 0.5677(9) 0.0620(4) 0.1231(4) 0.063(2) Uani 1 1 d . . .
H26D H 0.4985 0.0610 0.1622 0.094 Uiso 1 1 calc R . .
H26E H 0.6696 0.0572 0.1403 0.094 Uiso 1 1 calc R . .
H26F H 0.5470 0.0164 0.0921 0.094 Uiso 1 1 calc R . .
C27B C 0.6642(9) 0.3846(5) 0.2824(4) 0.068(2) Uani 1 1 d . . .
H27B H 0.6316 0.3450 0.2463 0.082 Uiso 1 1 calc R . .
C28B C 0.6379(15) 0.3453(7) 0.3522(5) 0.134(5) Uani 1 1 d . . .
H28D H 0.6626 0.3839 0.3889 0.200 Uiso 1 1 calc R . .
H28E H 0.7006 0.2964 0.3567 0.200 Uiso 1 1 calc R . .
H28F H 0.5334 0.3301 0.3562 0.200 Uiso 1 1 calc R . .
C29B C 0.8240(10) 0.4006(8) 0.2702(7) 0.138(5) Uani 1 1 d . . .
H29D H 0.8376 0.4212 0.2230 0.208 Uiso 1 1 calc R . .
H29E H 0.8810 0.3499 0.2762 0.208 Uiso 1 1 calc R . .
H29F H 0.8586 0.4413 0.3034 0.208 Uiso 1 1 calc R . .
C30B C 0.2765(9) 0.5483(4) 0.1494(4) 0.062(2) Uani 1 1 d . . .
H30B H 0.2955 0.5011 0.1179 0.074 Uiso 1 1 calc R . .
C31B C 0.3033(15) 0.6232(6) 0.1074(5) 0.119(4) Uani 1 1 d . . .
H31D H 0.2542 0.6182 0.0624 0.179 Uiso 1 1 calc R . .
H31E H 0.4102 0.6298 0.1004 0.179 Uiso 1 1 calc R . .
H31F H 0.2633 0.6709 0.1319 0.179 Uiso 1 1 calc R . .
C32B C 0.1136(11) 0.5406(8) 0.1742(5) 0.118(4) Uani 1 1 d . . .
H32D H 0.1044 0.4923 0.2038 0.177 Uiso 1 1 calc R . .
H32E H 0.0482 0.5354 0.1340 0.177 Uiso 1 1 calc R . .
H32F H 0.0853 0.5894 0.2005 0.177 Uiso 1 1 calc R . .

loop_
_atom_site_aniso_label
_atom_site_aniso_U_11
_atom_site_aniso_U_22
_atom_site_aniso_U_33
_atom_site_aniso_U_23
_atom_site_aniso_U_13
_atom_site_aniso_U_12
Cl1A 0.0596(13) 0.0580(12) 0.0686(13) 0.0066(9) -0.0244(10) -0.0237(10)
B1A 0.036(5) 0.038(4) 0.053(5) 0.004(4) -0.016(4) -0.007(4)
N1A 0.046(4) 0.040(3) 0.040(3) 0.002(3) -0.014(3) -0.013(3)
N2A 0.041(3) 0.039(3) 0.044(3) 0.008(3) -0.010(3) -0.014(3)
C1A 0.038(4) 0.034(4) 0.045(4) 0.006(3) -0.012(3) -0.008(3)
C2A 0.033(4) 0.046(4) 0.049(4) 0.002(3) -0.020(3) -0.003(3)
C3A 0.043(4) 0.045(4) 0.045(4) 0.005(3) -0.018(3) -0.012(3)
C4A 0.067(6) 0.048(5) 0.059(5) 0.000(4) -0.017(4) -0.007(4)
C5A 0.089(7) 0.061(5) 0.058(5) -0.012(4) -0.015(5) -0.021(5)
C6A 0.071(6) 0.086(6) 0.040(4) -0.003(4) -0.016(4) -0.028(5)
C7A 0.062(6) 0.074(6) 0.054(5) 0.009(4) -0.017(4) -0.020(4)
C8A 0.060(5) 0.053(4) 0.047(4) 0.006(3) -0.017(4) -0.019(4)
C9A 0.053(5) 0.035(4) 0.034(4) 0.002(3) -0.018(3) -0.014(4)
C10A 0.041(5) 0.047(4) 0.048(4) -0.003(3) -0.004(3) -0.009(4)
C11A 0.052(5) 0.059(5) 0.056(5) -0.003(4) -0.005(4) -0.016(4)
C12A 0.056(5) 0.048(5) 0.051(4) 0.007(3) -0.017(4) -0.023(4)
C13A 0.053(5) 0.046(4) 0.054(4) 0.004(4) -0.027(4) -0.017(4)
C14A 0.043(4) 0.040(4) 0.047(4) 0.006(3) -0.015(3) -0.015(4)
C15A 0.046(5) 0.047(4) 0.042(4) 0.000(3) -0.021(4) -0.018(4)
C16A 0.053(5) 0.061(5) 0.049(5) 0.011(4) -0.015(4) -0.015(4)
C17A 0.060(6) 0.090(6) 0.055(5) 0.012(5) -0.010(4) -0.034(5)
C18A 0.110(9) 0.076(7) 0.057(6) 0.022(5) -0.035(6) -0.030(6)
C19A 0.105(8) 0.043(5) 0.074(6) 0.010(5) -0.040(6) -0.005(5)
C20A 0.054(5) 0.046(4) 0.057(5) 0.001(4) -0.028(4) -0.003(4)
C21A 0.043(5) 0.047(4) 0.074(5) -0.002(4) 0.009(4) -0.001(4)
C22A 0.106(9) 0.074(6) 0.191(11) -0.019(7) -0.084(9) 0.016(6)
C23A 0.154(12) 0.074(6) 0.144(9) -0.050(6) -0.064(9) 0.043(7)
C24A 0.044(5) 0.049(4) 0.068(5) 0.011(4) -0.018(4) -0.007(4)
C25A 0.054(6) 0.064(5) 0.102(6) 0.011(4) -0.034(5) 0.001(4)
C26A 0.072(6) 0.066(5) 0.070(5) -0.007(4) -0.006(4) 0.017(5)
C27A 0.041(5) 0.096(6) 0.065(5) 0.001(4) 0.000(4) -0.010(5)
C28A 0.045(6) 0.180(12) 0.206(13) 0.040(10) -0.025(7) -0.021(7)
C29A 0.165(13) 0.162(10) 0.080(7) -0.039(7) -0.011(7) 0.070(10)
C30A 0.069(6) 0.053(5) 0.076(6) -0.010(4) -0.024(5) 0.010(4)
C31A 0.063(7) 0.223(13) 0.079(6) -0.042(7) -0.018(5) 0.013(8)
C32A 0.186(14) 0.114(8) 0.098(8) -0.043(7) 0.016(8) -0.020(9)
Cl1B 0.0556(13) 0.0561(12) 0.0632(12) -0.0069(9) -0.0009(9) -0.0235(9)
B1B 0.040(5) 0.043(5) 0.037(5) -0.003(4) -0.009(4) -0.004(4)
N1B 0.043(4) 0.038(3) 0.048(3) 0.006(3) -0.007(3) -0.009(3)
N2B 0.043(4) 0.039(3) 0.048(4) -0.006(3) -0.011(3) -0.009(3)
C1B 0.044(4) 0.039(4) 0.041(4) 0.000(3) -0.012(3) -0.016(3)
C2B 0.047(5) 0.038(4) 0.046(4) -0.001(3) -0.008(3) -0.006(4)
C3B 0.042(4) 0.047(4) 0.040(4) -0.008(3) -0.017(3) -0.007(3)
C4B 0.068(5) 0.055(5) 0.043(4) -0.004(4) -0.011(4) -0.004(4)
C5B 0.081(6) 0.056(5) 0.053(5) 0.017(4) -0.009(4) -0.028(4)
C6B 0.066(6) 0.088(6) 0.042(5) 0.004(5) -0.009(4) -0.029(5)
C7B 0.052(5) 0.075(6) 0.049(5) -0.004(4) -0.008(4) -0.019(4)
C8B 0.055(5) 0.046(4) 0.056(5) 0.000(4) -0.012(4) -0.011(4)
C9B 0.039(4) 0.045(4) 0.038(4) 0.007(3) -0.009(3) -0.025(4)
C10B 0.057(5) 0.039(4) 0.046(4) -0.001(3) -0.017(4) -0.017(4)
C11B 0.044(5) 0.055(5) 0.056(4) 0.003(4) -0.015(4) -0.007(4)
C12B 0.049(5) 0.054(5) 0.045(4) 0.000(3) -0.011(4) -0.021(4)
C13B 0.061(6) 0.037(4) 0.051(4) -0.002(3) -0.003(4) -0.012(4)
C14B 0.044(5) 0.042(4) 0.045(4) 0.006(3) -0.004(3) -0.007(4)
C15B 0.037(4) 0.039(4) 0.053(4) -0.007(3) -0.002(3) -0.014(4)
C16B 0.041(5) 0.058(5) 0.053(4) -0.004(4) -0.007(4) -0.012(4)
C17B 0.088(7) 0.076(6) 0.051(5) -0.013(4) -0.011(4) -0.036(5)
C18B 0.113(8) 0.058(6) 0.069(6) -0.030(4) 0.019(6) -0.037(6)
C19B 0.092(7) 0.052(5) 0.070(6) -0.013(4) 0.021(5) -0.003(5)
C20B 0.055(5) 0.039(4) 0.061(5) -0.009(4) 0.006(4) -0.015(4)
C21B 0.043(5) 0.057(5) 0.066(5) -0.003(4) -0.028(4) 0.000(4)
C22B 0.143(11) 0.079(6) 0.125(8) 0.047(6) 0.027(7) 0.042(7)
C23B 0.116(10) 0.073(6) 0.163(10) 0.018(6) 0.064(8) 0.021(6)
C24B 0.053(5) 0.047(4) 0.060(5) -0.007(3) -0.010(4) -0.006(4)
C25B 0.065(6) 0.063(5) 0.089(6) -0.009(4) 0.001(5) 0.007(4)
C26B 0.055(5) 0.067(5) 0.065(5) 0.000(4) -0.015(4) 0.007(4)
C27B 0.040(5) 0.093(6) 0.071(5) 0.006(4) -0.029(4) -0.004(5)
C28B 0.157(12) 0.150(10) 0.092(8) 0.042(7) 0.001(7) 0.085(9)
C29B 0.034(6) 0.175(11) 0.207(13) -0.059(10) -0.014(7) -0.007(7)
C30B 0.069(6) 0.056(5) 0.061(5) 0.008(4) -0.003(4) 0.012(4)
C31B 0.170(13) 0.101(7) 0.087(7) 0.041(6) -0.007(7) -0.022(8)
C32B 0.054(6) 0.204(12) 0.095(7) 0.043(7) -0.004(5) 0.015(7)

loop_
_atom_type_symbol
_atom_type_description
_atom_type_scat_dispersion_real
_atom_type_scat_dispersion_imag
_atom_type_scat_source
C C 0.0033 0.0016 'International Tables Vol C Tables 4.2.6.8 and 6.1.1.4'
H H 0.0000 0.0000 'International Tables Vol C Tables 4.2.6.8 and 6.1.1.4'
B B 0.0013 0.0007 'International Tables Vol C Tables 4.2.6.8 and 6.1.1.4'
N N 0.0061 0.0033 'International Tables Vol C Tables 4.2.6.8 and 6.1.1.4'
Cl Cl 0.1484 0.1585 'International Tables Vol C Tables 4.2.6.8 and 6.1.1.4'

loop_
_geom_angle_atom_site_label_1
_geom_angle_atom_site_label_2
_geom_angle_atom_site_label_3
_geom_angle
_geom_angle_site_symmetry_1
_geom_angle_site_symmetry_3
_geom_angle_publ_flag
N1A B1A N2A 104.1(5) . . ?
N1A B1A C3A 128.2(6) . . ?
N2A B1A C3A 127.6(6) . . ?
C2A N1A B1A 108.0(5) . . ?
C2A N1A C9A 120.3(5) . . ?
B1A N1A C9A 130.8(5) . . ?
C1A N2A C15A 122.6(5) . . ?
C1A N2A B1A 108.5(5) . . ?
C15A N2A B1A 128.8(5) . . ?
C2A C1A N2A 110.3(5) . . ?
C2A C1A Cl1A 126.7(5) . . ?
N2A C1A Cl1A 122.9(5) . . ?
C1A C2A N1A 109.0(5) . . ?
C8A C3A C4A 115.6(6) . . ?
C8A C3A B1A 124.1(6) . . ?
C4A C3A B1A 120.0(6) . . ?
C5A C4A C3A 121.9(6) . . ?
C4A C5A C6A 120.0(7) . . ?
C7A C6A C5A 119.3(7) . . ?
C6A C7A C8A 120.6(7) . . ?
C7A C8A C3A 122.5(6) . . ?
C14A C9A C10A 122.7(6) . . ?
C14A C9A N1A 118.7(7) . . ?
C10A C9A N1A 118.6(6) . . ?
C11A C10A C9A 116.1(6) . . ?
C11A C10A C21A 122.1(7) . . ?
C9A C10A C21A 121.7(6) . . ?
C12A C11A C10A 122.7(8) . . ?
C11A C12A C13A 119.5(7) . . ?
C12A C13A C14A 121.8(7) . . ?
C13A C14A C9A 117.1(7) . . ?
C13A C14A C24A 119.6(6) . . ?
C9A C14A C24A 123.3(6) . . ?
C16A C15A C20A 123.5(6) . . ?
C16A C15A N2A 119.2(6) . . ?
C20A C15A N2A 117.3(7) . . ?
C15A C16A C17A 117.0(7) . . ?
C15A C16A C27A 122.7(6) . . ?
C17A C16A C27A 120.3(8) . . ?
C18A C17A C16A 120.9(9) . . ?
C19A C18A C17A 121.2(8) . . ?
C18A C19A C20A 121.5(8) . . ?
C15A C20A C19A 115.8(8) . . ?
C15A C20A C30A 122.9(6) . . ?
C19A C20A C30A 121.2(7) . . ?
C22A C21A C10A 113.7(6) . . ?
C22A C21A C23A 110.6(8) . . ?
C10A C21A C23A 111.0(6) . . ?
C14A C24A C26A 112.6(6) . . ?
C14A C24A C25A 111.0(6) . . ?
C26A C24A C25A 109.8(6) . . ?
C16A C27A C28A 111.1(8) . . ?
C16A C27A C29A 111.8(6) . . ?
C28A C27A C29A 112.7(9) . . ?
C20A C30A C32A 114.3(8) . . ?
C20A C30A C31A 111.5(7) . . ?
C32A C30A C31A 111.3(9) . . ?
N1B B1B N2B 103.7(6) . . ?
N1B B1B C3B 129.1(6) . . ?
N2B B1B C3B 127.1(6) . . ?
C2B N1B B1B 109.6(5) . . ?
C2B N1B C9B 119.2(5) . . ?
B1B N1B C9B 130.5(6) . . ?
C1B N2B C15B 123.8(5) . . ?
C1B N2B B1B 107.8(5) . . ?
C15B N2B B1B 128.0(6) . . ?
C2B C1B N2B 110.8(6) . . ?
C2B C1B Cl1B 127.3(6) . . ?
N2B C1B Cl1B 121.9(4) . . ?
C1B C2B N1B 108.2(6) . . ?
C4B C3B C8B 116.4(7) . . ?
C4B C3B B1B 119.9(6) . . ?
C8B C3B B1B 123.7(6) . . ?
C5B C4B C3B 121.6(7) . . ?
C6B C5B C4B 120.9(7) . . ?
C5B C6B C7B 119.0(8) . . ?
C8B C7B C6B 120.9(7) . . ?
C7B C8B C3B 121.3(7) . . ?
C14B C9B C10B 122.2(6) . . ?
C14B C9B N1B 119.9(6) . . ?
C10B C9B N1B 117.8(6) . . ?
C11B C10B C9B 116.8(6) . . ?
C11B C10B C21B 120.5(6) . . ?
C9B C10B C21B 122.8(5) . . ?
C12B C11B C10B 122.4(6) . . ?
C13B C12B C11B 119.3(6) . . ?
C12B C13B C14B 121.8(6) . . ?
C9B C14B C13B 117.5(6) . . ?
C9B C14B C24B 122.0(6) . . ?
C13B C14B C24B 120.5(6) . . ?
C20B C15B C16B 122.7(6) . . ?
C20B C15B N2B 119.2(5) . . ?
C16B C15B N2B 118.1(6) . . ?
C17B C16B C15B 115.7(7) . . ?
C17B C16B C27B 122.6(7) . . ?
C15B C16B C27B 121.7(6) . . ?
C18B C17B C16B 122.7(7) . . ?
C17B C18B C19B 119.7(7) . . ?
C20B C19B C18B 120.9(8) . . ?
C15B C20B C19B 118.2(7) . . ?
C15B C20B C30B 122.3(6) . . ?
C19B C20B C30B 119.5(7) . . ?
C22B C21B C23B 110.1(8) . . ?
C22B C21B C10B 110.9(7) . . ?
C23B C21B C10B 114.2(6) . . ?
C26B C24B C25B 110.5(6) . . ?
C26B C24B C14B 112.4(6) . . ?
C25B C24B C14B 109.3(6) . . ?
C29B C27B C16B 112.4(8) . . ?
C29B C27B C28B 111.9(8) . . ?
C16B C27B C28B 110.5(7) . . ?
C31B C30B C20B 113.6(8) . . ?
C31B C30B C32B 113.3(8) . . ?
C20B C30B C32B 110.5(6) . . ?

loop_
_geom_bond_atom_site_label_1
_geom_bond_atom_site_label_2
_geom_bond_distance
_geom_bond_site_symmetry_2
_geom_bond_publ_flag
Cl1A C1A 1.697(6) . ?
B1A N1A 1.423(9) . ?
B1A N2A 1.436(9) . ?
B1A C3A 1.541(9) . ?
N1A C2A 1.423(7) . ?
N1A C9A 1.437(8) . ?
N2A C1A 1.386(7) . ?
N2A C15A 1.436(8) . ?
C1A C2A 1.309(8) . ?
C3A C8A 1.391(8) . ?
C3A C4A 1.402(9) . ?
C4A C5A 1.378(9) . ?
C5A C6A 1.385(10) . ?
C6A C7A 1.357(10) . ?
C7A C8A 1.373(9) . ?
C9A C14A 1.387(9) . ?
C9A C10A 1.417(10) . ?
C10A C11A 1.380(10) . ?
C10A C21A 1.491(9) . ?
C11A C12A 1.363(9) . ?
C12A C13A 1.374(10) . ?
C13A C14A 1.387(10) . ?
C14A C24A 1.505(10) . ?
C15A C16A 1.380(10) . ?
C15A C20A 1.401(9) . ?
C16A C17A 1.389(10) . ?
C16A C27A 1.500(11) . ?
C17A C18A 1.368(12) . ?
C18A C19A 1.341(13) . ?
C19A C20A 1.401(11) . ?
C20A C30A 1.495(11) . ?
C21A C22A 1.489(12) . ?
C21A C23A 1.493(10) . ?
C24A C26A 1.516(9) . ?
C24A C25A 1.545(9) . ?
C27A C28A 1.514(13) . ?
C27A C29A 1.517(11) . ?
C30A C32A 1.498(11) . ?
C30A C31A 1.537(13) . ?
Cl1B C1B 1.707(7) . ?
B1B N1B 1.426(9) . ?
B1B N2B 1.458(10) . ?
B1B C3B 1.533(11) . ?
N1B C2B 1.399(8) . ?
N1B C9B 1.444(8) . ?
N2B C1B 1.384(8) . ?
N2B C15B 1.436(8) . ?
C1B C2B 1.341(8) . ?
C3B C4B 1.395(9) . ?
C3B C8B 1.397(9) . ?
C4B C5B 1.361(10) . ?
C5B C6B 1.360(11) . ?
C6B C7B 1.373(10) . ?
C7B C8B 1.360(10) . ?
C9B C14B 1.384(9) . ?
C9B C10B 1.395(10) . ?
C10B C11B 1.382(9) . ?
C10B C21B 1.511(9) . ?
C11B C12B 1.362(9) . ?
C12B C13B 1.359(10) . ?
C13B C14B 1.387(9) . ?
C14B C24B 1.527(10) . ?
C15B C20B 1.373(9) . ?
C15B C16B 1.424(9) . ?
C16B C17B 1.382(10) . ?
C16B C27B 1.494(10) . ?
C17B C18B 1.360(12) . ?
C18B C19B 1.383(12) . ?
C19B C20B 1.378(10) . ?
C20B C30B 1.517(10) . ?
C21B C22B 1.479(11) . ?
C21B C23B 1.498(13) . ?
C24B C26B 1.511(9) . ?
C24B C25B 1.520(11) . ?
C27B C29B 1.486(13) . ?
C27B C28B 1.513(12) . ?
C30B C31B 1.491(11) . ?
C30B C32B 1.551(12) . ?

loop_
_cod_related_entry_id
_cod_related_entry_database
_cod_related_entry_code
1 ChemSpider 30660827
